data_1540849
loop_
_publ_author_name
'Wichelhaus, W.'
'von Schnering, H.G.'

_publ_section_title
;
 Na3 P11, ein Phosphid mit isolierten (P11)(3-) - Gruppen
;
_journal_name_full Naturwissenschaften
_journal_page_first 104
_journal_page_last 104
_journal_volume 60
_journal_year 1973
_chemical_formula_sum 'Na3 P11'
_space_group_IT_number 60
_symmetry_space_group_name_Hall '-P 2n 2ab'
_symmetry_space_group_name_H-M 'P b c n'
_cell_angle_alpha 90
_cell_angle_beta 90
_cell_angle_gamma 90
_cell_formula_units_Z 4
_cell_length_a 9.828
_cell_length_b 12.466
_cell_length_c 10.41
_cell_volume 1275.390
_citation_journal_id_ASTM NATWAY
_cod_data_source_file Wichelhaus_NATWAY_1973_333.cif
_cod_data_source_block Na3P11
_cod_original_cell_volume 1275.39
_cod_database_code 1540849

loop_
_symmetry_equiv_pos_as_xyz
x,y,z
-x+1/2,-y+1/2,z+1/2
x+1/2,-y+1/2,-z
-x,y,-z+1/2
-x,-y,-z
x-1/2,y-1/2,-z-1/2
-x-1/2,y-1/2,z
x,-y,z-1/2

loop_
_atom_site_label
_atom_site_type_symbol
_atom_site_fract_x
_atom_site_fract_y
_atom_site_fract_z
_atom_site_occupancy
_atom_site_U_iso_or_equiv
P6 P 0.9794 0.1448 0.005 1 0.0
P2 P 0.3081 0.2337 0.7377 1 0.0
P4 P 0.4151 0.1128 0.6172 1 0.0
P1 P 0 0.5032 0.25 1 0.0
Na2 Na 0.2428 0.9965 0.9216 1 0.0
P5 P 0.4127 0.3877 0.6842 1 0.0
P3 P 0.3981 0.2013 0.9346 1 0.0
Na1 Na 0 0.7449 0.25 1 0.0
